data_4117279
loop_
_publ_author_name
'Yan-Zhen Zheng'
'Marco Evangelisti'
'Floriana Tuna'
'Richard E. P. Winpenny'

_publ_section_title
;
 Co-Ln Mixed-Metal Phosphonate Grids and Cages as Molecular Magnetic
 Refrigerants
;
_journal_name_full 'Journal of the American Chemical Society'
_journal_page_first 1057
_journal_page_last 1065
_journal_paper_doi 10.1021/ja208367k
_journal_volume 134
_journal_year 2012
_chemical_formula_sum 'C66 H116 Co4 N4 Nd2 O26 P2'
_chemical_formula_weight 1967.77
_chemical_name_systematic
; 
 ? 
;
_space_group_IT_number 12
_symmetry_cell_setting monoclinic
_symmetry_space_group_name_Hall '-C 2y'
_symmetry_space_group_name_H-M 'C 1 2/m 1'
_atom_sites_solution_hydrogens geom
_atom_sites_solution_primary direct
_atom_sites_solution_secondary difmap
_audit_creation_method SHELXL-97
_cell_angle_alpha 90.00
_cell_angle_beta 116.9110(10)
_cell_angle_gamma 90.00
_cell_formula_units_Z 2
_cell_length_a 21.4188(10)
_cell_length_b 17.1961(10)
_cell_length_c 14.1214(8)
_cell_measurement_temperature 293(2)
_cell_volume 4638.0(4)
_computing_cell_refinement 'Bruker SMART'
_computing_data_collection 'Bruker SMART'
_computing_data_reduction 'Bruker SAINT'
_computing_molecular_graphics 'Bruker SHELXTL'
_computing_publication_material 'Bruker SHELXTL'
_computing_structure_refinement 'SHELXL-97 (Sheldrick, 1997)'
_computing_structure_solution 'SHELXS-97 (Sheldrick, 1990)'
_diffrn_ambient_temperature 293(2)
_diffrn_measured_fraction_theta_full 0.999
_diffrn_measured_fraction_theta_max 0.999
_diffrn_radiation_monochromator graphite
_diffrn_radiation_source 'fine-focus sealed tube'
_diffrn_radiation_type MoK\a
_diffrn_radiation_wavelength 0.71073
_diffrn_reflns_av_R_equivalents 0.0344
_diffrn_reflns_av_sigmaI/netI 0.0407
_diffrn_reflns_limit_h_max 26
_diffrn_reflns_limit_h_min -26
_diffrn_reflns_limit_k_max 21
_diffrn_reflns_limit_k_min -18
_diffrn_reflns_limit_l_max 17
_diffrn_reflns_limit_l_min -13
_diffrn_reflns_number 13199
_diffrn_reflns_theta_full 26.00
_diffrn_reflns_theta_max 26.00
_diffrn_reflns_theta_min 1.90
_exptl_absorpt_coefficient_mu 1.898
_exptl_absorpt_correction_T_max 0.6185
_exptl_absorpt_correction_T_min 0.4822
_exptl_absorpt_correction_type multi-scan
_exptl_absorpt_process_details SADABS
_exptl_crystal_colour purple
_exptl_crystal_density_diffrn 1.409
_exptl_crystal_description block
_exptl_crystal_F_000 2012
_exptl_crystal_size_max 0.45
_exptl_crystal_size_mid 0.35
_exptl_crystal_size_min 0.28
_refine_diff_density_max 2.545
_refine_diff_density_min -1.299
_refine_diff_density_rms 0.139
_refine_ls_extinction_method none
_refine_ls_goodness_of_fit_ref 1.084
_refine_ls_hydrogen_treatment constr
_refine_ls_matrix_type full
_refine_ls_number_parameters 266
_refine_ls_number_reflns 4720
_refine_ls_number_restraints 164
_refine_ls_restrained_S_all 1.126
_refine_ls_R_factor_all 0.0571
_refine_ls_R_factor_gt 0.0499
_refine_ls_shift/su_max 0.001
_refine_ls_shift/su_mean 0.000
_refine_ls_structure_factor_coef Fsqd
_refine_ls_weighting_details 'calc w=1/[\s^2^(Fo^2^)+(0.0737P)^2^+22.0584P] where P=(Fo^2^+2Fc^2^)/3'
_refine_ls_weighting_scheme calc
_refine_ls_wR_factor_gt 0.1321
_refine_ls_wR_factor_ref 0.1376
_reflns_number_gt 4179
_reflns_number_total 4720
_reflns_threshold_expression >2sigma(I)
_cod_data_source_file ja208367k_si_012.cif
_cod_data_source_block condm
_cod_database_code 4117279

loop_
_symmetry_equiv_pos_as_xyz
'x, y, z'
'-x, y, -z'
'x+1/2, y+1/2, z'
'-x+1/2, y+1/2, -z'
'-x, -y, -z'
'x, -y, z'
'-x+1/2, -y+1/2, -z'
'x+1/2, -y+1/2, z'

loop_
_atom_site_label
_atom_site_type_symbol
_atom_site_fract_x
_atom_site_fract_y
_atom_site_fract_z
_atom_site_U_iso_or_equiv
_atom_site_adp_type
_atom_site_occupancy
_atom_site_symmetry_multiplicity
_atom_site_calc_flag
_atom_site_refinement_flags
Nd1 Nd 0.371272(18) 0.5000 0.29601(3) 0.02715(15) Uani 1 2 d S
Co1 Co 0.5000 0.36181(6) 0.5000 0.0313(2) Uani 1 2 d S
Co2 Co 0.17050(6) 0.5000 0.08197(9) 0.0408(3) Uani 1 2 d S
P1 P 0.43606(9) 0.5000 0.55509(14) 0.0267(4) Uani 1 2 d S
O1 O 0.42058(17) 0.4297(2) 0.4794(3) 0.0305(8) Uani 1 1 d .
O2 O 0.4739(2) 0.2923(3) 0.3765(3) 0.0485(11) Uani 1 1 d .
O3 O 0.4003(2) 0.3742(2) 0.2574(3) 0.0442(10) Uani 1 1 d .
O4 O 0.2766(2) 0.4158(3) 0.2723(3) 0.0468(10) Uani 1 1 d .
O5 O 0.1683(2) 0.4051(3) 0.1536(4) 0.0571(12) Uani 1 1 d .
O6 O 0.3158(3) 0.5000 0.1041(4) 0.0480(15) Uani 1 2 d S
O7 O 0.2075(3) 0.5000 -0.0189(5) 0.0521(16) Uani 1 2 d S
O8 O 0.5087(3) 0.5000 0.6454(4) 0.0363(12) Uani 1 2 d S
N1 N 0.0707(3) 0.5000 -0.0356(6) 0.0423(15) Uani 1 2 d SU
C1 C 0.3765(4) 0.5000 0.6120(7) 0.0376(17) Uani 1 2 d SU
C2 C 0.3891(4) 0.5717(4) 0.6806(6) 0.0546(16) Uani 1 1 d U
H2A H 0.3574 0.5717 0.7116 0.082 Uiso 1 1 calc R
H2B H 0.3815 0.6174 0.6378 0.082 Uiso 1 1 calc R
H2C H 0.4365 0.5714 0.7360 0.082 Uiso 1 1 calc R
C3 C 0.3023(4) 0.5000 0.5190(9) 0.071(3) Uani 1 2 d SU
H3A H 0.2703 0.5000 0.5495 0.106 Uiso 1 2 d SR
H3B H 0.2946 0.5456 0.4758 0.106 Uiso 0.50 1 d PR
C4 C 0.4315(3) 0.3123(4) 0.2807(5) 0.0462(14) Uani 1 1 d U
C5 C 0.4189(4) 0.2566(5) 0.1884(6) 0.075(2) Uani 1 1 d U
C7 C 0.4381(7) 0.1749(7) 0.2306(10) 0.144(4) Uani 1 1 d U
H7A H 0.4287 0.1399 0.1728 0.216 Uiso 1 1 calc R
H7B H 0.4108 0.1600 0.2660 0.216 Uiso 1 1 calc R
H7C H 0.4869 0.1728 0.2799 0.216 Uiso 1 1 calc R
C8 C 0.4594(6) 0.2876(8) 0.1338(9) 0.121(3) Uani 1 1 d U
H8A H 0.4532 0.2539 0.0760 0.182 Uiso 1 1 calc R
H8B H 0.5081 0.2901 0.1834 0.182 Uiso 1 1 calc R
H8C H 0.4428 0.3387 0.1070 0.182 Uiso 1 1 calc R
C9 C 0.3439(4) 0.2555(5) 0.1083(6) 0.072(2) Uani 1 1 d U
H9A H 0.3374 0.2186 0.0536 0.108 Uiso 1 1 calc R
H9B H 0.3304 0.3063 0.0775 0.108 Uiso 1 1 calc R
H9C H 0.3156 0.2410 0.1421 0.108 Uiso 1 1 calc R
C6 C 0.2216(3) 0.3814(3) 0.2350(4) 0.0318(11) Uani 1 1 d U
C10 C 0.2134(4) 0.3074(4) 0.2856(5) 0.0488(14) Uani 1 1 d U
C12 C 0.2840(5) 0.2719(5) 0.3581(7) 0.083(2) Uani 1 1 d U
H12A H 0.3083 0.2589 0.3173 0.125 Uiso 1 1 calc R
H12B H 0.2771 0.2257 0.3905 0.125 Uiso 1 1 calc R
H12C H 0.3113 0.3086 0.4123 0.125 Uiso 1 1 calc R
C13 C 0.1688(5) 0.2517(4) 0.1959(7) 0.080(2) Uani 1 1 d U
H13A H 0.1937 0.2377 0.1564 0.120 Uiso 1 1 calc R
H13B H 0.1255 0.2766 0.1495 0.120 Uiso 1 1 calc R
H13C H 0.1591 0.2056 0.2255 0.120 Uiso 1 1 calc R
C14 C 0.1757(5) 0.3265(5) 0.3517(6) 0.069(2) Uani 1 1 d U
H14A H 0.2041 0.3610 0.4084 0.104 Uiso 1 1 calc R
H14B H 0.1674 0.2794 0.3808 0.104 Uiso 1 1 calc R
H14C H 0.1318 0.3511 0.3075 0.104 Uiso 1 1 calc R
C20 C 0.2716(4) 0.5000 0.0094(7) 0.0400(17) Uani 1 2 d SDU
C21 C 0.2898(4) 0.5000 -0.0840(7) 0.060(2) Uani 1 2 d SDU
C22 C 0.3662(6) 0.5276(6) -0.0420(11) 0.070(3) Uani 0.50 1 d PDU
H22A H 0.3781 0.5462 -0.0959 0.105 Uiso 0.50 1 calc PR
H22B H 0.4000 0.5462 0.0261 0.105 Uiso 0.50 1 calc PR
H22C H 0.3205 0.5462 -0.0562 0.105 Uiso 0.50 1 calc PR
C23 C 0.2787(7) 0.4199(6) -0.1329(9) 0.067(3) Uani 0.50 1 d PDU
H23A H 0.3018 0.4142 -0.1769 0.101 Uiso 0.50 1 calc PR
H23B H 0.2731 0.3698 -0.1078 0.101 Uiso 0.50 1 calc PR
H23C H 0.3062 0.4526 -0.0734 0.101 Uiso 0.50 1 calc PR
C24 C 0.2419(7) 0.5612(7) -0.1659(9) 0.068(3) Uani 0.50 1 d PDU
H24A H 0.2343 0.5531 -0.2376 0.101 Uiso 0.50 1 calc PR
H24B H 0.2063 0.5952 -0.1658 0.101 Uiso 0.50 1 calc PR
H24C H 0.2399 0.5122 -0.1348 0.101 Uiso 0.50 1 calc PR
C11 C 0.0201(5) 0.5000 -0.1099(7) 0.0474(19) Uani 1 2 d SU
C25 C -0.0491(5) 0.5000 -0.1984(9) 0.078(3) Uani 1 2 d SU
H25A H -0.0486 0.5000 -0.2661 0.117 Uiso 1 2 d SR
H25B H -0.0729 0.4544 -0.1924 0.117 Uiso 0.50 1 d PR
C1S C 0.4222(18) 0.065(2) 0.503(3) 0.48(2) Uiso 0.50 1 d PDU
C2S C 0.4295(16) 0.131(2) 0.456(3) 0.40(3) Uiso 0.50 1 d PDU
H2SA H 0.4571 0.1677 0.5098 0.596 Uiso 0.50 1 d PRD
H2SB H 0.4520 0.1193 0.4125 0.596 Uiso 0.50 1 d PRD
H2SC H 0.3838 0.1518 0.4132 0.596 Uiso 0.50 1 d PRD
N1S N 0.4174(19) 0.0000 0.546(3) 0.49(2) Uiso 1 2 d SDU

loop_
_atom_site_aniso_label
_atom_site_aniso_U_11
_atom_site_aniso_U_22
_atom_site_aniso_U_33
_atom_site_aniso_U_23
_atom_site_aniso_U_13
_atom_site_aniso_U_12
Nd1 0.0180(2) 0.0306(2) 0.0316(2) 0.000 0.01009(16) 0.000
Co1 0.0230(5) 0.0367(6) 0.0342(5) 0.000 0.0130(4) 0.000
Co2 0.0294(6) 0.0448(7) 0.0383(6) 0.000 0.0065(5) 0.000
P1 0.0191(8) 0.0327(10) 0.0309(9) 0.000 0.0137(7) 0.000
O1 0.0231(17) 0.036(2) 0.0356(19) -0.0021(15) 0.0161(15) -0.0026(15)
O2 0.038(2) 0.054(3) 0.045(2) -0.012(2) 0.0128(19) 0.010(2)
O3 0.047(2) 0.038(2) 0.048(2) -0.0085(18) 0.022(2) 0.0058(19)
O4 0.029(2) 0.056(3) 0.053(2) -0.004(2) 0.0167(18) -0.0163(19)
O5 0.036(2) 0.061(3) 0.054(3) 0.018(2) 0.003(2) -0.005(2)
O6 0.046(3) 0.054(4) 0.032(3) 0.000 0.007(3) 0.000
O7 0.031(3) 0.074(5) 0.047(4) 0.000 0.014(3) 0.000
O8 0.023(2) 0.054(3) 0.032(3) 0.000 0.013(2) 0.000
N1 0.030(3) 0.046(4) 0.044(4) 0.000 0.011(3) 0.000
C1 0.029(4) 0.048(4) 0.047(4) 0.000 0.027(3) 0.000
C2 0.068(4) 0.046(4) 0.077(4) -0.004(3) 0.057(4) -0.002(3)
C3 0.022(4) 0.131(10) 0.069(6) 0.000 0.028(4) 0.000
C4 0.030(3) 0.053(4) 0.051(3) -0.014(3) 0.015(2) 0.005(3)
C5 0.070(4) 0.075(4) 0.060(4) -0.028(3) 0.011(3) 0.023(4)
C7 0.164(8) 0.087(5) 0.128(7) -0.035(5) 0.019(6) 0.036(6)
C8 0.095(6) 0.173(7) 0.118(6) -0.073(5) 0.068(5) -0.024(5)
C9 0.080(5) 0.080(5) 0.057(4) -0.027(4) 0.032(4) -0.033(4)
C6 0.034(3) 0.028(3) 0.037(3) -0.003(2) 0.019(2) -0.003(2)
C10 0.069(4) 0.034(3) 0.053(3) 0.002(2) 0.036(3) -0.006(3)
C12 0.118(6) 0.062(5) 0.077(5) 0.037(4) 0.050(4) 0.039(5)
C13 0.131(7) 0.044(4) 0.085(5) -0.017(4) 0.066(5) -0.044(4)
C14 0.104(6) 0.059(4) 0.072(5) 0.006(4) 0.064(5) -0.014(4)
C20 0.054(5) 0.031(4) 0.049(4) 0.000 0.035(4) 0.000
C21 0.076(5) 0.059(4) 0.067(5) 0.000 0.053(4) 0.000
C22 0.076(6) 0.075(8) 0.090(7) -0.005(6) 0.064(6) -0.007(5)
C23 0.098(8) 0.056(6) 0.073(7) -0.007(5) 0.060(7) 0.006(6)
C24 0.097(8) 0.059(7) 0.070(7) 0.014(5) 0.058(6) -0.001(6)
C11 0.041(4) 0.053(5) 0.042(4) 0.000 0.014(3) 0.000
C25 0.031(5) 0.124(10) 0.064(6) 0.000 0.010(4) 0.000

loop_
_atom_type_symbol
_atom_type_description
_atom_type_scat_dispersion_real
_atom_type_scat_dispersion_imag
_atom_type_scat_source
C C 0.0033 0.0016 'International Tables Vol C Tables 4.2.6.8 and 6.1.1.4'
H H 0.0000 0.0000 'International Tables Vol C Tables 4.2.6.8 and 6.1.1.4'
Co Co 0.3494 0.9721 'International Tables Vol C Tables 4.2.6.8 and 6.1.1.4'
Nd Nd -0.1943 3.0179 'International Tables Vol C Tables 4.2.6.8 and 6.1.1.4'
N N 0.0061 0.0033 'International Tables Vol C Tables 4.2.6.8 and 6.1.1.4'
O O 0.0106 0.0060 'International Tables Vol C Tables 4.2.6.8 and 6.1.1.4'
P P 0.1023 0.0942 'International Tables Vol C Tables 4.2.6.8 and 6.1.1.4'

loop_
_geom_angle_atom_site_label_1
_geom_angle_atom_site_label_2
_geom_angle_atom_site_label_3
_geom_angle
_geom_angle_site_symmetry_1
_geom_angle_site_symmetry_3
O8 Nd1 O3 73.70(11) 5_666 6_565
O8 Nd1 O3 73.70(11) 5_666 .
O3 Nd1 O3 130.6(2) 6_565 .
O8 Nd1 O4 141.65(11) 5_666 .
O3 Nd1 O4 144.27(15) 6_565 .
O3 Nd1 O4 73.15(15) . .
O8 Nd1 O4 141.65(11) 5_666 6_565
O3 Nd1 O4 73.15(15) 6_565 6_565
O3 Nd1 O4 144.27(15) . 6_565
O4 Nd1 O4 74.6(2) . 6_565
O8 Nd1 O6 107.66(19) 5_666 .
O3 Nd1 O6 77.88(12) 6_565 .
O3 Nd1 O6 77.88(12) . .
O4 Nd1 O6 83.54(16) . .
O4 Nd1 O6 83.54(16) 6_565 .
O8 Nd1 O1 76.14(13) 5_666 6_565
O3 Nd1 O1 77.07(13) 6_565 6_565
O3 Nd1 O1 128.16(13) . 6_565
O4 Nd1 O1 110.88(13) . 6_565
O4 Nd1 O1 78.15(12) 6_565 6_565
O6 Nd1 O1 152.34(8) . 6_565
O8 Nd1 O1 76.14(13) 5_666 .
O3 Nd1 O1 128.16(13) 6_565 .
O3 Nd1 O1 77.07(13) . .
O4 Nd1 O1 78.15(12) . .
O4 Nd1 O1 110.88(13) 6_565 .
O6 Nd1 O1 152.34(8) . .
O1 Nd1 O1 55.19(16) 6_565 .
O8 Nd1 P1 76.14(13) 5_666 .
O3 Nd1 P1 103.51(10) 6_565 .
O3 Nd1 P1 103.51(10) . .
O4 Nd1 P1 93.44(11) . .
O4 Nd1 P1 93.44(11) 6_565 .
O6 Nd1 P1 176.20(15) . .
O1 Nd1 P1 27.65(8) 6_565 .
O1 Nd1 P1 27.65(8) . .
O1 Co1 O1 107.4(2) 2_656 .
O1 Co1 O2 111.65(16) 2_656 .
O1 Co1 O2 110.34(15) . .
O1 Co1 O2 110.34(15) 2_656 2_656
O1 Co1 O2 111.65(16) . 2_656
O2 Co1 O2 105.5(3) . 2_656
O7 Co2 O5 120.35(16) . .
O7 Co2 O5 120.35(16) . 6_565
O5 Co2 O5 115.3(3) . 6_565
O7 Co2 N1 91.7(3) . .
O5 Co2 N1 99.30(17) . .
O5 Co2 N1 99.30(17) 6_565 .
O8 P1 O1 113.76(18) . 6_565
O8 P1 O1 113.76(17) . .
O1 P1 O1 102.8(3) 6_565 .
O8 P1 C1 107.1(3) . .
O1 P1 C1 109.7(2) 6_565 .
O1 P1 C1 109.7(2) . .
O8 P1 Nd1 134.6(2) . .
O1 P1 Nd1 51.53(14) 6_565 .
O1 P1 Nd1 51.53(14) . .
C1 P1 Nd1 118.3(3) . .
P1 O1 Co1 117.4(2) . .
P1 O1 Nd1 100.82(18) . .
Co1 O1 Nd1 110.79(14) . .
C4 O2 Co1 123.2(4) . .
C4 O3 Nd1 154.0(4) . .
C6 O4 Nd1 163.4(4) . .
C6 O5 Co2 121.4(4) . .
C20 O6 Nd1 163.2(6) . .
C20 O7 Co2 121.8(5) . .
P1 O8 Nd1 149.3(3) . 5_666
C11 N1 Co2 169.9(8) . .
C2 C1 C2 109.0(7) . 6_565
C2 C1 C3 111.3(5) . .
C2 C1 C3 111.3(5) 6_565 .
C2 C1 P1 109.3(4) . .
C2 C1 P1 109.3(4) 6_565 .
C3 C1 P1 106.7(6) . .
C1 C2 H2A 109.5 . .
C1 C2 H2B 109.5 . .
H2A C2 H2B 109.5 . .
C1 C2 H2C 109.5 . .
H2A C2 H2C 109.5 . .
H2B C2 H2C 109.5 . .
C1 C3 H3A 106.7 . .
C1 C3 H3B 110.8 . .
H3A C3 H3B 109.5 . .
O3 C4 O2 123.8(6) . .
O3 C4 C5 116.8(6) . .
O2 C4 C5 119.4(6) . .
C9 C5 C8 106.9(8) . .
C9 C5 C7 107.2(9) . .
C8 C5 C7 114.7(10) . .
C9 C5 C4 111.5(6) . .
C8 C5 C4 107.1(8) . .
C7 C5 C4 109.5(8) . .
C5 C7 H7A 109.5 . .
C5 C7 H7B 109.5 . .
H7A C7 H7B 109.5 . .
C5 C7 H7C 109.5 . .
H7A C7 H7C 109.5 . .
H7B C7 H7C 109.5 . .
C5 C8 H8A 109.5 . .
C5 C8 H8B 109.5 . .
H8A C8 H8B 109.5 . .
C5 C8 H8C 109.5 . .
H8A C8 H8C 109.5 . .
H8B C8 H8C 109.5 . .
C5 C9 H9A 109.5 . .
C5 C9 H9B 109.5 . .
H9A C9 H9B 109.5 . .
C5 C9 H9C 109.5 . .
H9A C9 H9C 109.5 . .
H9B C9 H9C 109.5 . .
O4 C6 O5 122.8(5) . .
O4 C6 C10 120.4(5) . .
O5 C6 C10 116.8(5) . .
C6 C10 C12 111.4(6) . .
C6 C10 C14 108.4(5) . .
C12 C10 C14 108.5(6) . .
C6 C10 C13 107.4(5) . .
C12 C10 C13 111.4(7) . .
C14 C10 C13 109.6(6) . .
C10 C12 H12A 109.5 . .
C10 C12 H12B 109.5 . .
H12A C12 H12B 109.5 . .
C10 C12 H12C 109.5 . .
H12A C12 H12C 109.5 . .
H12B C12 H12C 109.5 . .
C10 C13 H13A 109.5 . .
C10 C13 H13B 109.5 . .
H13A C13 H13B 109.5 . .
C10 C13 H13C 109.5 . .
H13A C13 H13C 109.5 . .
H13B C13 H13C 109.5 . .
C10 C14 H14A 109.5 . .
C10 C14 H14B 109.5 . .
H14A C14 H14B 109.5 . .
C10 C14 H14C 109.5 . .
H14A C14 H14C 109.5 . .
H14B C14 H14C 109.5 . .
O6 C20 O7 122.6(7) . .
O6 C20 C21 124.1(7) . .
O7 C20 C21 113.3(7) . .
C23 C21 C23 131.5(11) 6_565 .
C23 C21 C20 110.1(6) 6_565 .
C23 C21 C20 110.1(6) . .
C23 C21 C22 112.2(6) 6_565 6_565
C23 C21 C22 79.4(7) . 6_565
C20 C21 C22 107.9(6) . 6_565
C23 C21 C22 79.4(7) 6_565 .
C23 C21 C22 112.2(6) . .
C20 C21 C22 107.9(6) . .
C22 C21 C22 35.9(8) 6_565 .
C23 C21 C24 111.3(7) 6_565 6_565
C23 C21 C24 29.5(7) . 6_565
C20 C21 C24 107.5(6) . 6_565
C22 C21 C24 107.8(6) 6_565 6_565
C22 C21 C24 136.2(8) . 6_565
C23 C21 C24 29.5(7) 6_565 .
C23 C21 C24 111.3(7) . .
C20 C21 C24 107.5(6) . .
C22 C21 C24 136.2(8) 6_565 .
C22 C21 C24 107.8(6) . .
C24 C21 C24 85.1(9) 6_565 .
C22 C22 C21 72.1(4) 6_565 .
C22 C22 C23 117.6(4) 6_565 6_565
C21 C22 C23 49.6(4) . 6_565
C22 C22 H22A 109.5 6_565 .
C21 C22 H22A 114.4 . .
C23 C22 H22A 81.1 6_565 .
C22 C22 H22B 109.5 6_565 .
C21 C22 H22B 132.5 . .
C23 C22 H22B 124.8 6_565 .
H22A C22 H22B 109.5 . .
C22 C22 H22C 109.5 6_565 .
C21 C22 H22C 38.6 . .
C23 C22 H22C 28.7 6_565 .
H22A C22 H22C 109.5 . .
H22B C22 H22C 109.5 . .
C24 C23 C21 78.6(8) 6_565 .
C24 C23 C22 127.6(11) 6_565 6_565
C21 C23 C22 51.0(5) . 6_565
C24 C23 H23A 109.5 6_565 .
C21 C23 H23A 111.6 . .
C22 C23 H23A 81.3 6_565 .
C24 C23 H23B 109.5 6_565 .
C21 C23 H23B 132.1 . .
C22 C23 H23B 114.6 6_565 .
H23A C23 H23B 109.5 . .
C24 C23 H23C 109.5 6_565 .
C21 C23 H23C 32.7 . .
C22 C23 H23C 28.9 6_565 .
H23A C23 H23C 109.5 . .
H23B C23 H23C 109.5 . .
C23 C24 C21 72.0(6) 6_565 .
C23 C24 H24A 109.5 6_565 .
C21 C24 H24A 115.2 . .
C23 C24 H24B 109.5 6_565 .
C21 C24 H24B 131.8 . .
H24A C24 H24B 109.5 . .
C23 C24 H24C 109.5 6_565 .
C21 C24 H24C 38.5 . .
H24A C24 H24C 109.5 . .
H24B C24 H24C 109.5 . .
N1 C11 C25 173.6(10) . .
C11 C25 H25A 113.2 . .
C11 C25 H25B 107.6 . .
H25A C25 H25B 109.5 . .
N1S C1S C2S 177(3) . .
C1S C2S H2SA 109.5 . .
C1S C2S H2SB 110.4 . .
H2SA C2S H2SB 109.5 . .
C1S C2S H2SC 108.5 . .
H2SA C2S H2SC 109.5 . .
H2SB C2S H2SC 109.5 . .
C1S N1S C1S 119(4) 6 .

loop_
_geom_bond_atom_site_label_1
_geom_bond_atom_site_label_2
_geom_bond_distance
_geom_bond_site_symmetry_2
Nd1 O8 2.317(5) 5_666
Nd1 O3 2.381(4) 6_565
Nd1 O3 2.381(4) .
Nd1 O4 2.389(4) .
Nd1 O4 2.389(4) 6_565
Nd1 O6 2.417(6) .
Nd1 O1 2.609(4) 6_565
Nd1 O1 2.609(4) .
Nd1 P1 3.2734(18) .
Co1 O1 1.973(3) 2_656
Co1 O1 1.973(3) .
Co1 O2 1.975(4) .
Co1 O2 1.975(4) 2_656
Co2 O7 1.919(6) .
Co2 O5 1.931(5) .
Co2 O5 1.931(5) 6_565
Co2 N1 2.028(7) .
P1 O8 1.501(5) .
P1 O1 1.547(4) 6_565
P1 O1 1.547(4) .
P1 C1 1.790(7) .
O2 C4 1.290(7) .
O3 C4 1.220(7) .
O4 C6 1.205(6) .
O5 C6 1.267(7) .
O6 C20 1.240(10) .
O7 C20 1.244(9) .
O8 Nd1 2.317(5) 5_666
N1 C11 1.117(10) .
C1 C2 1.515(8) .
C1 C2 1.515(8) 6_565
C1 C3 1.538(12) .
C2 H2A 0.9600 .
C2 H2B 0.9600 .
C2 H2C 0.9600 .
C3 H3A 0.9600 .
C3 H3B 0.9600 .
C4 C5 1.540(9) .
C5 C9 1.488(10) .
C5 C8 1.494(14) .
C5 C7 1.508(14) .
C7 H7A 0.9600 .
C7 H7B 0.9600 .
C7 H7C 0.9600 .
C8 H8A 0.9600 .
C8 H8B 0.9600 .
C8 H8C 0.9600 .
C9 H9A 0.9600 .
C9 H9B 0.9600 .
C9 H9C 0.9600 .
C6 C10 1.508(8) .
C10 C12 1.518(10) .
C10 C14 1.521(9) .
C10 C13 1.531(9) .
C12 H12A 0.9600 .
C12 H12B 0.9600 .
C12 H12C 0.9600 .
C13 H13A 0.9600 .
C13 H13B 0.9600 .
C13 H13C 0.9600 .
C14 H14A 0.9600 .
C14 H14B 0.9600 .
C14 H14C 0.9600 .
C20 C21 1.535(12) .
C21 C23 1.510(10) 6_565
C21 C23 1.510(10) .
C21 C22 1.542(10) 6_565
C21 C22 1.542(10) .
C21 C24 1.557(10) 6_565
C21 C24 1.557(10) .
C22 C22 0.95(2) 6_565
C22 C23 1.949(18) 6_565
C22 H22A 0.9600 .
C22 H22B 0.9600 .
C22 H22C 0.9600 .
C23 C24 0.782(18) 6_565
C23 C22 1.949(18) 6_565
C23 H23A 0.9600 .
C23 H23B 0.9600 .
C23 H23C 0.9600 .
C24 C23 0.782(18) 6_565
C24 H24A 0.9600 .
C24 H24B 0.9600 .
C24 H24C 0.9600 .
C11 C25 1.443(13) .
C25 H25A 0.9601 .
C25 H25B 0.9601 .
C1S N1S 1.29(4) .
C1S C2S 1.36(4) .
C2S H2SA 0.9601 .
C2S H2SB 0.9602 .
C2S H2SC 0.9600 .
N1S C1S 1.29(4) 6
